data_4309993
loop_
_publ_author_name
'F. Albert Cotton'
'Carlos A. Murillo'
'Rongmin Yu'

_publ_section_title
;
Chiral Supramolecules: Organometallic Molecular Loops Made from
Enantiopure R-[cis-Rh2(C6H4PPh2)2(CH3CN)6](BF4)2
;
_journal_name_full 'Inorganic Chemistry'
_journal_page_first 8211
_journal_page_last 8215
_journal_paper_doi 10.1021/ic051149k
_journal_volume 44
_journal_year 2005
_chemical_formula_moiety 'Rh4 (C18 H14 P)4 (C5 F6 O4 )2 (C5 H5 N)4, 3.5CH2 Cl2 , 2CH3 OH'
_chemical_formula_sum 'C107.5 H91 Cl7 F12 N4 O10 P4 Rh4'
_chemical_formula_weight 2610.51
_chemical_name_systematic
; 
 ? 
;
_space_group_IT_number 4
_symmetry_cell_setting monoclinic
_symmetry_space_group_name_Hall 'P 2yb'
_symmetry_space_group_name_H-M 'P 1 21 1'
_atom_sites_solution_hydrogens geom
_atom_sites_solution_primary direct
_atom_sites_solution_secondary difmap
_audit_creation_method SHELXL-97
_cell_angle_alpha 90.00
_cell_angle_beta 105.347(4)
_cell_angle_gamma 90.00
_cell_formula_units_Z 2
_cell_length_a 12.971(3)
_cell_length_b 18.364(4)
_cell_length_c 23.397(5)
_cell_measurement_reflns_used 6414
_cell_measurement_temperature 213(2)
_cell_measurement_theta_max 26.76
_cell_measurement_theta_min 2.18
_cell_volume 5374(2)
_computing_cell_refinement SAINT
_computing_data_collection SMART
_computing_data_reduction SAINT
_computing_molecular_graphics 'SHELXTL (Siemens, 1996)'
_computing_publication_material CIFTAB
_computing_structure_refinement 'SHELXL-97 (Sheldrick, 1997)'
_computing_structure_solution 'SHELXS-97 (Sheldrick, 1990)'
_diffrn_ambient_temperature 213(2)
_diffrn_detector_area_resol_mean 0
_diffrn_measured_fraction_theta_full 0.988
_diffrn_measured_fraction_theta_max 0.988
_diffrn_measurement_device_type 'Bruker SMART 1000'
_diffrn_measurement_method '\w scans'
_diffrn_radiation_monochromator graphite
_diffrn_radiation_source 'normal-focus sealed tube'
_diffrn_radiation_type MoK\a
_diffrn_radiation_wavelength 0.71073
_diffrn_reflns_av_R_equivalents 0.0329
_diffrn_reflns_av_sigmaI/netI 0.0578
_diffrn_reflns_limit_h_max 16
_diffrn_reflns_limit_h_min -16
_diffrn_reflns_limit_k_max 19
_diffrn_reflns_limit_k_min -23
_diffrn_reflns_limit_l_max 24
_diffrn_reflns_limit_l_min -30
_diffrn_reflns_number 34424
_diffrn_reflns_theta_full 27.50
_diffrn_reflns_theta_max 27.50
_diffrn_reflns_theta_min 1.63
_diffrn_standards_decay_% 0
_diffrn_standards_interval_count 0
_diffrn_standards_interval_time 0
_diffrn_standards_number 0
_exptl_absorpt_coefficient_mu 0.918
_exptl_absorpt_correction_T_max 0.8823
_exptl_absorpt_correction_T_min 0.7516
_exptl_absorpt_correction_type multi-scan
_exptl_absorpt_process_details sadabs
_exptl_crystal_colour red
_exptl_crystal_density_diffrn 1.613
_exptl_crystal_density_method 'not measured'
_exptl_crystal_description block
_exptl_crystal_F_000 2622
_exptl_crystal_size_max 0.33
_exptl_crystal_size_mid 0.28
_exptl_crystal_size_min 0.14
_refine_diff_density_max 1.583
_refine_diff_density_min -1.070
_refine_diff_density_rms 0.119
_refine_ls_abs_structure_details 'Flack H D (1983), Acta Cryst. A39, 876-881'
_refine_ls_abs_structure_Flack -0.01(3)
_refine_ls_extinction_method none
_refine_ls_goodness_of_fit_ref 1.057
_refine_ls_hydrogen_treatment noref
_refine_ls_matrix_type full
_refine_ls_number_parameters 1249
_refine_ls_number_reflns 18983
_refine_ls_number_restraints 3
_refine_ls_restrained_S_all 1.057
_refine_ls_R_factor_all 0.0692
_refine_ls_R_factor_gt 0.0549
_refine_ls_shift/su_max 0.007
_refine_ls_shift/su_mean 0.000
_refine_ls_structure_factor_coef Fsqd
_refine_ls_weighting_details 'calc w=1/[\s^2^(Fo^2^)+(0.0844P)^2^+3.9666P] where P=(Fo^2^+2Fc^2^)/3'
_refine_ls_weighting_scheme calc
_refine_ls_wR_factor_gt 0.1381
_refine_ls_wR_factor_ref 0.1487
_reflns_number_gt 15721
_reflns_number_total 18983
_reflns_threshold_expression >2sigma(I)
_cod_data_source_file ic051149ksi20050711_021723_1.cif
_cod_data_source_block compound_2
_cod_depositor_comments
;
The following automatic conversions were performed:
'_symmetry_cell_setting' value 'Monoclinic' changed to 'monoclinic'
according to '/home/saulius/struct/CIF-dictionaries/cif_core.dic'
dictionary named 'cif_core.dic' version 2.4.1 from 2010-06-29.

Automatic conversion script
Id: cif_fix_enum 1527 2010-12-29 10:47:43Z saulius 
;
_cod_original_formula_sum 'C107.50 H91 Cl7 F12 N4 O10 P4 Rh4'
_cod_database_code 4309993

loop_
_symmetry_equiv_pos_as_xyz
'x, y, z'
'-x, y+1/2, -z'

loop_
_atom_site_label
_atom_site_type_symbol
_atom_site_fract_x
_atom_site_fract_y
_atom_site_fract_z
_atom_site_U_iso_or_equiv
_atom_site_adp_type
_atom_site_occupancy
_atom_site_symmetry_multiplicity
_atom_site_calc_flag
_atom_site_refinement_flags
_atom_site_disorder_assembly
_atom_site_disorder_group
Rh1 Rh 0.30868(4) 0.43672(4) 0.00846(2) 0.03248(13) Uani 1 1 d . . .
Rh2 Rh 0.32653(4) 0.56723(4) 0.05082(2) 0.03293(14) Uani 1 1 d . . .
Rh3 Rh 0.63443(4) 0.29679(3) 0.38864(2) 0.02637(12) Uani 1 1 d . . .
Rh4 Rh 0.64144(4) 0.43337(3) 0.41553(2) 0.02415(11) Uani 1 1 d . . .
P1 P 0.36728(15) 0.48158(11) -0.06533(8) 0.0306(4) Uani 1 1 d . . .
P2 P 0.15190(15) 0.57846(15) 0.01085(9) 0.0421(5) Uani 1 1 d . . .
P3 P 0.57129(14) 0.27831(10) 0.46645(8) 0.0274(4) Uani 1 1 d . . .
P4 P 0.81458(14) 0.41945(10) 0.45585(8) 0.0299(4) Uani 1 1 d . . .
F1 F 0.6952(4) 0.5202(4) 0.1340(2) 0.0583(15) Uani 1 1 d . A .
F2 F 0.6807(4) 0.4060(3) 0.1116(2) 0.0525(14) Uani 1 1 d . A .
F11 F 0.2631(3) 0.4369(3) 0.3256(2) 0.0553(13) Uani 1 1 d . B .
F12 F 0.2647(3) 0.3290(3) 0.28908(19) 0.0397(10) Uani 1 1 d . B .
O1 O 0.4674(4) 0.4215(3) 0.0712(2) 0.0398(13) Uani 1 1 d . . .
O2 O 0.4946(4) 0.5432(3) 0.0842(2) 0.0415(14) Uani 1 1 d . . .
O3 O 0.6949(4) 0.3295(3) 0.3137(2) 0.0394(13) Uani 1 1 d . A .
O4 O 0.6619(4) 0.4485(3) 0.3270(2) 0.0360(12) Uani 1 1 d . A .
O5 O 0.2497(4) 0.4075(3) 0.0842(2) 0.0415(13) Uani 1 1 d . B .
O6 O 0.3091(5) 0.5129(4) 0.1315(2) 0.0528(17) Uani 1 1 d . B .
O7 O 0.4770(4) 0.3235(3) 0.3310(2) 0.0335(11) Uani 1 1 d . . .
O8 O 0.4694(3) 0.4324(3) 0.37357(19) 0.0269(9) Uani 1 1 d . . .
N1 N 0.3178(5) 0.3157(4) -0.0063(3) 0.0433(17) Uani 1 1 d . . .
N3 N 0.5919(5) 0.1894(4) 0.3383(3) 0.0403(15) Uani 1 1 d . . .
N4 N 0.6238(5) 0.5563(4) 0.4071(3) 0.0382(15) Uani 1 1 d . . .
C1 C 0.3576(6) 0.5798(4) -0.0713(3) 0.0323(15) Uani 1 1 d . . .
C2 C 0.3527(6) 0.6173(4) -0.0202(3) 0.0329(16) Uani 1 1 d . . .
C3 C 0.3665(8) 0.6926(5) -0.0210(4) 0.048(2) Uani 1 1 d . . .
H3A H 0.3671 0.7194 0.0133 0.058 Uiso 1 1 calc R . .
C4 C 0.3797(8) 0.7302(5) -0.0711(4) 0.052(2) Uani 1 1 d . . .
H4A H 0.3940 0.7804 -0.0694 0.063 Uiso 1 1 calc R . .
C5 C 0.3710(8) 0.6910(5) -0.1235(4) 0.048(2) Uani 1 1 d . . .
H5A H 0.3712 0.7156 -0.1588 0.058 Uiso 1 1 calc R . .
C6 C 0.3624(7) 0.6174(5) -0.1232(4) 0.0410(19) Uani 1 1 d . . .
H6A H 0.3596 0.5910 -0.1580 0.049 Uiso 1 1 calc R . .
C7 C 0.3071(6) 0.4501(4) -0.1415(3) 0.0358(17) Uani 1 1 d . . .
C8 C 0.2017(7) 0.4737(5) -0.1695(4) 0.045(2) Uani 1 1 d . . .
H8A H 0.1660 0.5053 -0.1494 0.053 Uiso 1 1 calc R . .
C9 C 0.1514(8) 0.4504(6) -0.2261(4) 0.058(3) Uani 1 1 d . . .
H9A H 0.0805 0.4643 -0.2441 0.070 Uiso 1 1 calc R . .
C10 C 0.2047(9) 0.4075(6) -0.2553(5) 0.063(3) Uani 1 1 d . . .
H10A H 0.1704 0.3936 -0.2943 0.076 Uiso 1 1 calc R . .
C11 C 0.3075(10) 0.3831(6) -0.2304(5) 0.066(3) Uani 1 1 d . . .
H11A H 0.3422 0.3525 -0.2516 0.079 Uiso 1 1 calc R . .
C12 C 0.3585(8) 0.4055(5) -0.1721(4) 0.051(2) Uani 1 1 d . . .
H12A H 0.4284 0.3896 -0.1541 0.061 Uiso 1 1 calc R . .
C13 C 0.5110(6) 0.4647(5) -0.0586(3) 0.0372(17) Uani 1 1 d . . .
C14 C 0.5719(8) 0.5121(5) -0.0827(5) 0.059(3) Uani 1 1 d . . .
H14A H 0.5410 0.5544 -0.1027 0.071 Uiso 1 1 calc R . .
C15 C 0.6795(9) 0.4962(6) -0.0768(6) 0.067(3) Uani 1 1 d . . .
H15A H 0.7198 0.5283 -0.0936 0.081 Uiso 1 1 calc R . .
C16 C 0.7282(7) 0.4363(6) -0.0478(4) 0.053(2) Uani 1 1 d . . .
H16A H 0.8012 0.4277 -0.0437 0.064 Uiso 1 1 calc R . .
C17 C 0.6688(8) 0.3885(6) -0.0246(4) 0.054(2) Uani 1 1 d . . .
H17A H 0.7012 0.3464 -0.0050 0.065 Uiso 1 1 calc R . .
C18 C 0.5594(7) 0.4019(5) -0.0301(4) 0.045(2) Uani 1 1 d . . .
H18A H 0.5191 0.3685 -0.0144 0.054 Uiso 1 1 calc R . .
C19 C 0.0988(7) 0.5110(5) -0.0454(4) 0.043(2) Uani 1 1 d . . .
C20 C 0.1581(6) 0.4474(5) -0.0434(3) 0.0396(19) Uani 1 1 d . . .
C21 C 0.1066(7) 0.3886(5) -0.0798(4) 0.046(2) Uani 1 1 d . . .
H21A H 0.1420 0.3437 -0.0783 0.055 Uiso 1 1 calc R . .
C22 C 0.0043(7) 0.3971(6) -0.1178(4) 0.053(2) Uani 1 1 d . . .
H22A H -0.0283 0.3578 -0.1416 0.063 Uiso 1 1 calc R . .
C23 C -0.0495(6) 0.4625(7) -0.1209(4) 0.061(3) Uani 1 1 d . . .
H23A H -0.1176 0.4680 -0.1473 0.074 Uiso 1 1 calc R . .
C24 C -0.0039(7) 0.5184(6) -0.0857(4) 0.054(2) Uani 1 1 d . . .
H24A H -0.0406 0.5629 -0.0880 0.065 Uiso 1 1 calc R . .
C25 C 0.0734(6) 0.5642(7) 0.0652(4) 0.059(3) Uani 1 1 d . . .
C26 C 0.0964(9) 0.6023(10) 0.1170(5) 0.096(5) Uani 1 1 d . . .
H26A H 0.1530 0.6360 0.1250 0.115 Uiso 1 1 calc R . .
C27 C 0.0376(10) 0.5921(11) 0.1582(6) 0.115(7) Uani 1 1 d . . .
H27A H 0.0579 0.6162 0.1949 0.138 Uiso 1 1 calc R . .
C28 C -0.0496(9) 0.5471(9) 0.1455(5) 0.090(5) Uani 1 1 d . . .
H28A H -0.0924 0.5424 0.1721 0.108 Uiso 1 1 calc R . .
C29 C -0.0725(10) 0.5101(10) 0.0942(6) 0.093(5) Uani 1 1 d . . .
H29A H -0.1319 0.4787 0.0853 0.111 Uiso 1 1 calc R . .
C30 C -0.0114(8) 0.5166(7) 0.0539(5) 0.070(3) Uani 1 1 d . . .
H30A H -0.0279 0.4885 0.0191 0.084 Uiso 1 1 calc R . .
C31 C 0.0969(7) 0.6660(6) -0.0258(5) 0.055(2) Uani 1 1 d . . .
C32 C 0.0380(9) 0.7132(8) -0.0001(6) 0.088(4) Uani 1 1 d . . .
H32A H 0.0238 0.7008 0.0361 0.105 Uiso 1 1 calc R . .
C33 C 0.0002(12) 0.7784(10) -0.0276(7) 0.113(6) Uani 1 1 d . . .
H33A H -0.0411 0.8100 -0.0111 0.135 Uiso 1 1 calc R . .
C34 C 0.0238(11) 0.7954(9) -0.0786(7) 0.103(5) Uani 1 1 d . . .
H34A H -0.0005 0.8402 -0.0968 0.123 Uiso 1 1 calc R . .
C35 C 0.0821(10) 0.7504(7) -0.1054(6) 0.081(4) Uani 1 1 d . . .
H35A H 0.0980 0.7636 -0.1409 0.097 Uiso 1 1 calc R . .
C36 C 0.1166(8) 0.6841(6) -0.0774(5) 0.062(3) Uani 1 1 d . . .
H36A H 0.1545 0.6514 -0.0953 0.075 Uiso 1 1 calc R . .
C37 C 0.5933(5) 0.3540(4) 0.5176(3) 0.0303(15) Uani 1 1 d . . .
C38 C 0.6173(5) 0.4221(4) 0.4966(3) 0.0278(15) Uani 1 1 d . . .
C39 C 0.6232(6) 0.4819(4) 0.5352(3) 0.0342(16) Uani 1 1 d . . .
H39A H 0.6391 0.5283 0.5229 0.041 Uiso 1 1 calc R . .
C40 C 0.6064(7) 0.4742(5) 0.5901(3) 0.0396(18) Uani 1 1 d . . .
H40A H 0.6094 0.5155 0.6142 0.048 Uiso 1 1 calc R . .
C41 C 0.5847(8) 0.4060(5) 0.6112(4) 0.048(2) Uani 1 1 d . . .
H41A H 0.5749 0.4009 0.6494 0.058 Uiso 1 1 calc R . .
C42 C 0.5783(7) 0.3469(5) 0.5744(4) 0.0422(19) Uani 1 1 d . . .
H42A H 0.5636 0.3007 0.5876 0.051 Uiso 1 1 calc R . .
C43 C 0.6221(6) 0.2009(4) 0.5151(3) 0.0319(15) Uani 1 1 d . . .
C44 C 0.7233(7) 0.2061(5) 0.5535(4) 0.049(2) Uani 1 1 d . . .
H44A H 0.7615 0.2498 0.5550 0.058 Uiso 1 1 calc R . .
C45 C 0.7708(8) 0.1480(5) 0.5905(4) 0.056(2) Uani 1 1 d . . .
H45A H 0.8396 0.1525 0.6164 0.067 Uiso 1 1 calc R . .
C46 C 0.7132(8) 0.0843(5) 0.5874(4) 0.054(2) Uani 1 1 d . . .
H46A H 0.7440 0.0449 0.6116 0.065 Uiso 1 1 calc R . .
C47 C 0.6130(7) 0.0766(5) 0.5505(4) 0.046(2) Uani 1 1 d . . .
H47A H 0.5754 0.0326 0.5491 0.056 Uiso 1 1 calc R . .
C48 C 0.5671(7) 0.1358(4) 0.5146(4) 0.0380(17) Uani 1 1 d . . .
H48A H 0.4975 0.1313 0.4896 0.046 Uiso 1 1 calc R . .
C49 C 0.4249(6) 0.2681(4) 0.4455(3) 0.0342(16) Uani 1 1 d . . .
C50 C 0.3587(6) 0.3186(4) 0.4621(4) 0.0386(18) Uani 1 1 d . . .
H50A H 0.3897 0.3588 0.4852 0.046 Uiso 1 1 calc R . .
C51 C 0.2487(6) 0.3116(5) 0.4460(4) 0.045(2) Uani 1 1 d . . .
H51A H 0.2056 0.3474 0.4568 0.054 Uiso 1 1 calc R . .
C52 C 0.2041(7) 0.2525(6) 0.4142(4) 0.054(2) Uani 1 1 d . . .
H52A H 0.1294 0.2468 0.4045 0.064 Uiso 1 1 calc R . .
C53 C 0.2660(7) 0.1997(6) 0.3956(4) 0.048(2) Uani 1 1 d . . .
H53A H 0.2336 0.1587 0.3741 0.058 Uiso 1 1 calc R . .
C54 C 0.3758(6) 0.2089(5) 0.4095(4) 0.0401(18) Uani 1 1 d . . .
H54A H 0.4180 0.1757 0.3950 0.048 Uiso 1 1 calc R . .
C55 C 0.8542(6) 0.3254(4) 0.4690(4) 0.0350(17) Uani 1 1 d . . .
C56 C 0.7826(6) 0.2729(4) 0.4383(3) 0.0333(16) Uani 1 1 d . . .
C57 C 0.8206(6) 0.2000(5) 0.4451(4) 0.0419(19) Uani 1 1 d . . .
H57A H 0.7776 0.1631 0.4232 0.050 Uiso 1 1 calc R . .
C58 C 0.9188(7) 0.1813(5) 0.4829(4) 0.051(2) Uani 1 1 d . . .
H58A H 0.9383 0.1320 0.4886 0.061 Uiso 1 1 calc R . .
C59 C 0.9879(7) 0.2344(6) 0.5120(5) 0.056(3) Uani 1 1 d . . .
H59A H 1.0556 0.2218 0.5362 0.068 Uiso 1 1 calc R . .
C60 C 0.9562(6) 0.3068(5) 0.5051(4) 0.046(2) Uani 1 1 d . . .
H60A H 1.0029 0.3435 0.5246 0.055 Uiso 1 1 calc R . .
C61 C 0.8718(5) 0.4616(4) 0.5288(3) 0.0338(16) Uani 1 1 d . . .
C62 C 0.9161(6) 0.5310(4) 0.5369(4) 0.0383(17) Uani 1 1 d . . .
H62A H 0.9256 0.5566 0.5039 0.046 Uiso 1 1 calc R . .
C63 C 0.9466(7) 0.5635(5) 0.5918(4) 0.0458(19) Uani 1 1 d . . .
H63A H 0.9735 0.6113 0.5955 0.055 Uiso 1 1 calc R . .
C64 C 0.9379(7) 0.5263(5) 0.6412(4) 0.050(2) Uani 1 1 d . . .
H64A H 0.9603 0.5477 0.6790 0.060 Uiso 1 1 calc R . .
C65 C 0.8950(7) 0.4556(6) 0.6345(4) 0.054(2) Uani 1 1 d . . .
H65A H 0.8903 0.4293 0.6682 0.064 Uiso 1 1 calc R . .
C66 C 0.8601(6) 0.4244(5) 0.5799(4) 0.044(2) Uani 1 1 d . . .
H66A H 0.8281 0.3781 0.5761 0.053 Uiso 1 1 calc R . .
C67 C 0.8977(5) 0.4522(5) 0.4088(3) 0.0389(19) Uani 1 1 d . . .
C68 C 0.8915(7) 0.5246(6) 0.3899(4) 0.051(2) Uani 1 1 d . . .
H68A H 0.8436 0.5563 0.4014 0.061 Uiso 1 1 calc R . .
C69 C 0.9539(7) 0.5511(6) 0.3548(5) 0.058(3) Uani 1 1 d . . .
H69A H 0.9503 0.6006 0.3442 0.070 Uiso 1 1 calc R . .
C70 C 1.0194(7) 0.5061(7) 0.3359(4) 0.061(3) Uani 1 1 d . . .
H70A H 1.0608 0.5238 0.3115 0.073 Uiso 1 1 calc R . .
C71 C 1.0261(7) 0.4326(7) 0.3527(5) 0.066(3) Uani 1 1 d . . .
H71A H 1.0721 0.4014 0.3392 0.079 Uiso 1 1 calc R . .
C72 C 0.9662(7) 0.4053(5) 0.3887(4) 0.050(2) Uani 1 1 d . . .
H72A H 0.9712 0.3559 0.3996 0.059 Uiso 1 1 calc R . .
C73 C 0.5200(6) 0.4774(5) 0.0918(4) 0.041(2) Uani 1 1 d . A .
C74 C 0.6341(6) 0.4622(5) 0.1326(4) 0.041(2) Uani 1 1 d . . .
C81 C 0.3187(5) 0.3933(4) 0.2989(3) 0.0329(16) Uani 1 1 d . . .
C82 C 0.4349(5) 0.3814(4) 0.3389(3) 0.0256(14) Uani 1 1 d . B .
C83 C 0.3314(11) 0.2821(6) -0.0551(5) 0.075(3) Uani 1 1 d . . .
H83A H 0.3355 0.3123 -0.0869 0.089 Uiso 1 1 calc R . .
C84 C 0.3396(10) 0.2092(6) -0.0634(5) 0.071(3) Uani 1 1 d . . .
H84A H 0.3445 0.1902 -0.0999 0.085 Uiso 1 1 calc R . .
C85 C 0.3405(14) 0.1654(8) -0.0172(8) 0.104(5) Uani 1 1 d . . .
H85A H 0.3473 0.1148 -0.0207 0.124 Uiso 1 1 calc R . .
C86 C 0.3315(16) 0.1949(6) 0.0350(8) 0.118(7) Uani 1 1 d . . .
H86A H 0.3303 0.1650 0.0675 0.141 Uiso 1 1 calc R . .
C87 C 0.3243(11) 0.2694(6) 0.0387(5) 0.073(3) Uani 1 1 d . . .
H87A H 0.3238 0.2893 0.0757 0.087 Uiso 1 1 calc R . .
N2 N 0.3635(5) 0.6679(3) 0.1111(2) 0.0459(17) Uani 1 1 d G . .
C88 C 0.4588(5) 0.6667(4) 0.1556(3) 0.075(3) Uani 1 1 d G . .
H88A H 0.5048 0.6263 0.1594 0.090 Uiso 1 1 calc R . .
C89 C 0.4863(6) 0.7251(5) 0.1944(3) 0.106(5) Uani 1 1 d G . .
H89A H 0.5507 0.7243 0.2245 0.127 Uiso 1 1 calc R . .
C90 C 0.4184(8) 0.7847(4) 0.1888(4) 0.108(5) Uani 1 1 d G . .
H90A H 0.4369 0.8243 0.2150 0.130 Uiso 1 1 calc R . .
C91 C 0.3230(8) 0.7860(4) 0.1443(4) 0.089(4) Uani 1 1 d G . .
H91A H 0.2771 0.8263 0.1404 0.107 Uiso 1 1 calc R . .
C92 C 0.2956(5) 0.7275(4) 0.1054(3) 0.079(4) Uani 1 1 d G . .
H92A H 0.2311 0.7284 0.0754 0.095 Uiso 1 1 calc R . .
C93 C 0.5923(7) 0.1214(5) 0.3608(4) 0.047(2) Uani 1 1 d . . .
H93A H 0.6171 0.1159 0.4021 0.056 Uiso 1 1 calc R . .
C94 C 0.5592(8) 0.0598(6) 0.3276(5) 0.057(2) Uani 1 1 d . . .
H94A H 0.5640 0.0136 0.3454 0.069 Uiso 1 1 calc R . .
C95 C 0.5185(8) 0.0686(7) 0.2672(5) 0.071(3) Uani 1 1 d . . .
H95A H 0.4946 0.0279 0.2429 0.085 Uiso 1 1 calc R . .
C96 C 0.5131(7) 0.1367(6) 0.2427(4) 0.050(2) Uani 1 1 d . . .
H96A H 0.4838 0.1434 0.2018 0.060 Uiso 1 1 calc R . .
C97 C 0.5514(6) 0.1958(5) 0.2790(3) 0.0397(18) Uani 1 1 d . . .
H97A H 0.5490 0.2422 0.2618 0.048 Uiso 1 1 calc R . .
C98 C 0.5542(6) 0.5785(5) 0.3571(4) 0.0426(19) Uani 1 1 d . . .
H98A H 0.5138 0.5436 0.3312 0.051 Uiso 1 1 calc R . .
C99 C 0.5396(8) 0.6538(6) 0.3421(5) 0.062(3) Uani 1 1 d . . .
H99A H 0.4891 0.6679 0.3071 0.075 Uiso 1 1 calc R . .
C100 C 0.5977(8) 0.7047(5) 0.3778(5) 0.058(3) Uani 1 1 d . . .
H10B H 0.5881 0.7544 0.3683 0.070 Uiso 1 1 calc R . .
C101 C 0.6730(8) 0.6821(5) 0.4295(5) 0.054(2) Uani 1 1 d . . .
H10C H 0.7169 0.7161 0.4547 0.065 Uiso 1 1 calc R . .
C102 C 0.6812(6) 0.6101(4) 0.4424(4) 0.0364(17) Uani 1 1 d . . .
H10D H 0.7297 0.5958 0.4781 0.044 Uiso 1 1 calc R . .
C75 C 0.6196(8) 0.4367(7) 0.1930(4) 0.013(2) Uiso 0.553(17) 1 d P A 1
C76 C 0.7235(8) 0.4223(6) 0.2436(4) 0.012(2) Uiso 0.553(17) 1 d P A 1
F3 F 0.5605(9) 0.4868(7) 0.2095(4) 0.046(3) Uiso 0.553(17) 1 d P A 1
F4 F 0.5520(7) 0.3847(6) 0.1911(4) 0.035(2) Uiso 0.553(17) 1 d P A 1
F5 F 0.7901(7) 0.4749(5) 0.2532(4) 0.033(2) Uiso 0.553(17) 1 d P A 1
F6 F 0.7831(9) 0.3744(6) 0.2285(5) 0.039(3) Uiso 0.553(17) 1 d P A 1
C75B C 0.647(3) 0.4624(18) 0.2010(13) 0.073(8) Uiso 0.447(17) 1 d P A 2
F3B F 0.5840(8) 0.5098(6) 0.2149(4) 0.019(2) Uiso 0.447(17) 1 d P A 2
F4B F 0.7586(15) 0.5004(12) 0.2405(8) 0.079(5) Uiso 0.447(17) 1 d P A 2
C76B C 0.684(3) 0.3997(18) 0.2325(13) 0.077(8) Uiso 0.447(17) 1 d P A 2
F5B F 0.7570(9) 0.3565(7) 0.2198(5) 0.029(3) Uiso 0.447(17) 1 d P A 2
F6B F 0.5828(9) 0.3583(7) 0.1881(5) 0.037(3) Uiso 0.447(17) 1 d P A 2
C77 C 0.6883(6) 0.3951(5) 0.2999(3) 0.0375(19) Uani 1 1 d . . .
C78 C 0.2738(7) 0.4490(6) 0.1276(4) 0.052(3) Uani 1 1 d . . .
C79 C 0.2802(12) 0.3991(9) 0.1867(7) 0.034(4) Uiso 0.494(12) 1 d P B 1
F7 F 0.1843(9) 0.3618(7) 0.1747(4) 0.038(3) Uiso 0.494(12) 1 d P B 1
F8 F 0.3451(9) 0.3395(6) 0.1948(5) 0.042(3) Uiso 0.494(12) 1 d P B 1
C80 C 0.3091(12) 0.4413(10) 0.2423(7) 0.035(3) Uiso 0.494(12) 1 d P B 1
F10 F 0.2369(10) 0.4965(7) 0.2392(5) 0.058(3) Uiso 0.494(12) 1 d P B 1
F9 F 0.3906(8) 0.4827(6) 0.2496(4) 0.033(2) Uiso 0.494(12) 1 d P B 1
C79B C 0.2342(11) 0.4365(10) 0.1853(6) 0.036(3) Uiso 0.506(12) 1 d P B 2
F7B F 0.1623(8) 0.3853(7) 0.1757(4) 0.036(2) Uiso 0.506(12) 1 d P B 2
F8B F 0.1782(9) 0.4856(6) 0.2050(5) 0.053(3) Uiso 0.506(12) 1 d P B 2
C80B C 0.3310(12) 0.4095(9) 0.2334(7) 0.030(3) Uiso 0.506(12) 1 d P B 2
F9B F 0.4109(8) 0.4607(6) 0.2430(4) 0.037(3) Uiso 0.506(12) 1 d P B 2
F10B F 0.3824(11) 0.3608(8) 0.2117(6) 0.066(4) Uiso 0.506(12) 1 d P B 2
C1S C 0.1837(9) 0.4580(6) 0.5886(5) 0.064(3) Uiso 1 1 d . . .
H1SA H 0.1062 0.4532 0.5823 0.076 Uiso 1 1 calc R . .
H1SB H 0.2113 0.4886 0.6236 0.076 Uiso 1 1 calc R . .
C2S C 0.1532(11) 0.7084(8) 0.7124(7) 0.094(4) Uiso 1 1 d . . .
H2SA H 0.2027 0.7342 0.7451 0.112 Uiso 1 1 calc R . .
H2SB H 0.1637 0.7280 0.6754 0.112 Uiso 1 1 calc R . .
C3S C 0.7821(14) 0.6662(10) 0.7712(8) 0.118(5) Uiso 1 1 d . . .
H3SA H 0.7232 0.6953 0.7470 0.141 Uiso 1 1 calc R . .
H3SB H 0.8491 0.6876 0.7673 0.141 Uiso 1 1 calc R . .
C5S C 0.7696(16) 0.6864(12) 0.2771(10) 0.132(6) Uiso 1 1 d . . .
C6S C -0.0302(13) 0.7589(10) 0.3175(8) 0.106(5) Uiso 1 1 d . . .
Cl1 Cl 0.2450(3) 0.3699(2) 0.60079(17) 0.0924(10) Uiso 1 1 d . . .
Cl2 Cl 0.2103(3) 0.4982(3) 0.52765(19) 0.1062(12) Uiso 1 1 d . . .
Cl3 Cl 0.1887(3) 0.6173(2) 0.71692(16) 0.0853(9) Uiso 1 1 d . . .
Cl4 Cl 0.0246(3) 0.7284(2) 0.71478(18) 0.1016(11) Uiso 1 1 d . . .
Cl5 Cl 0.7791(3) 0.6719(3) 0.8453(2) 0.1103(12) Uiso 1 1 d . . .
Cl6 Cl 0.7719(4) 0.5800(3) 0.7443(2) 0.1170(13) Uiso 1 1 d . . .
O5S O 0.7980(9) 0.6833(6) 0.2325(5) 0.112(3) Uiso 1 1 d . . .
O6S O -0.0305(12) 0.7446(9) 0.2632(7) 0.156(5) Uiso 1 1 d . . .
Cl7 Cl 0.2107(8) 0.8452(6) 0.2529(4) 0.124(3) Uiso 0.50 1 d PD . .
Cl8 Cl 0.2439(10) 0.6823(7) 0.2590(6) 0.158(4) Uiso 0.50 1 d PD . .
C4S C 0.207(6) 0.7623(9) 0.261(3) 0.27(4) Uiso 0.50 1 d PD . .
H4SB H 0.1326 0.7552 0.2383 0.326 Uiso 0.50 1 calc PR . .
H4SC H 0.2037 0.7625 0.3021 0.326 Uiso 0.50 1 calc PR . .

loop_
_atom_site_aniso_label
_atom_site_aniso_U_11
_atom_site_aniso_U_22
_atom_site_aniso_U_33
_atom_site_aniso_U_23
_atom_site_aniso_U_13
_atom_site_aniso_U_12
Rh1 0.0294(3) 0.0386(3) 0.0289(3) 0.0086(3) 0.0067(2) -0.0021(3)
Rh2 0.0284(3) 0.0434(4) 0.0263(3) 0.0035(3) 0.0061(2) -0.0006(3)
Rh3 0.0271(2) 0.0243(3) 0.0271(3) -0.0021(2) 0.0061(2) 0.0020(2)
Rh4 0.0222(2) 0.0225(3) 0.0265(2) 0.0004(2) 0.00431(18) 0.0017(2)
P1 0.0339(9) 0.0280(10) 0.0308(9) 0.0053(7) 0.0100(7) 0.0015(8)
P2 0.0298(9) 0.0657(16) 0.0304(10) -0.0027(10) 0.0074(8) 0.0060(10)
P3 0.0286(8) 0.0255(10) 0.0272(9) -0.0015(7) 0.0060(7) -0.0018(7)
P4 0.0226(8) 0.0279(11) 0.0368(10) 0.0018(7) 0.0035(7) 0.0003(7)
F1 0.030(2) 0.087(4) 0.055(3) -0.004(3) 0.006(2) -0.007(3)
F2 0.044(3) 0.075(4) 0.042(3) 0.005(2) 0.017(2) 0.023(3)
F11 0.028(2) 0.052(3) 0.084(4) -0.012(3) 0.009(2) 0.012(2)
F12 0.032(2) 0.042(3) 0.039(2) 0.0005(19) -0.0011(18) -0.018(2)
O1 0.034(3) 0.036(3) 0.047(3) 0.011(2) 0.005(2) -0.001(2)
O2 0.026(2) 0.056(4) 0.038(3) 0.015(3) 0.002(2) -0.006(2)
O3 0.042(3) 0.046(4) 0.032(3) 0.001(2) 0.012(2) 0.016(3)
O4 0.040(3) 0.034(3) 0.037(3) 0.010(2) 0.014(2) 0.006(2)
O5 0.039(3) 0.055(4) 0.028(3) 0.005(2) 0.004(2) -0.013(3)
O6 0.064(4) 0.066(4) 0.028(3) -0.005(3) 0.014(3) -0.030(3)
O7 0.036(3) 0.033(3) 0.031(3) -0.007(2) 0.008(2) 0.002(2)
O8 0.025(2) 0.026(2) 0.029(2) -0.004(2) 0.0046(17) -0.001(2)
N1 0.040(4) 0.034(4) 0.056(4) 0.016(3) 0.014(3) -0.004(3)
N3 0.044(4) 0.038(4) 0.042(4) -0.004(3) 0.018(3) 0.003(3)
N4 0.031(3) 0.027(4) 0.052(4) -0.003(3) 0.003(3) 0.005(3)
C1 0.036(4) 0.028(4) 0.035(4) 0.007(3) 0.014(3) 0.006(3)
C2 0.034(4) 0.026(4) 0.035(4) 0.006(3) 0.003(3) 0.005(3)
C3 0.067(6) 0.039(5) 0.038(5) 0.004(4) 0.012(4) 0.006(4)
C4 0.077(6) 0.023(4) 0.059(6) 0.007(4) 0.025(5) 0.005(4)
C5 0.067(6) 0.046(5) 0.032(4) 0.013(4) 0.015(4) 0.006(4)
C6 0.051(5) 0.041(5) 0.032(4) 0.009(3) 0.014(4) 0.010(4)
C7 0.046(4) 0.029(4) 0.032(4) 0.007(3) 0.010(3) -0.003(3)
C8 0.053(5) 0.046(5) 0.033(4) 0.010(4) 0.009(4) 0.004(4)
C9 0.056(5) 0.074(7) 0.036(4) 0.012(4) -0.002(4) -0.004(5)
C10 0.075(7) 0.061(7) 0.049(6) -0.008(5) 0.008(5) -0.021(6)
C11 0.090(8) 0.062(7) 0.051(6) -0.013(5) 0.029(6) -0.004(6)
C12 0.066(6) 0.042(5) 0.045(5) -0.001(4) 0.014(4) -0.001(4)
C13 0.036(4) 0.042(5) 0.037(4) 0.001(3) 0.017(3) 0.002(3)
C14 0.050(5) 0.037(5) 0.098(8) 0.007(5) 0.031(5) 0.000(4)
C15 0.063(6) 0.039(6) 0.111(9) 0.007(6) 0.043(6) -0.009(5)
C16 0.039(4) 0.055(6) 0.068(6) 0.003(5) 0.019(4) 0.006(5)
C17 0.054(5) 0.052(6) 0.062(6) 0.011(5) 0.025(5) 0.016(5)
C18 0.047(5) 0.042(5) 0.052(5) 0.014(4) 0.024(4) 0.010(4)
C19 0.039(4) 0.056(6) 0.033(4) 0.002(4) 0.011(3) -0.006(4)
C20 0.034(3) 0.054(6) 0.030(4) 0.009(3) 0.006(3) -0.006(4)
C21 0.048(5) 0.046(5) 0.042(5) 0.003(4) 0.010(4) -0.009(4)
C22 0.042(5) 0.061(6) 0.050(5) -0.005(4) 0.004(4) -0.020(5)
C23 0.025(4) 0.098(9) 0.050(5) 0.005(5) -0.009(4) 0.002(5)
C24 0.038(4) 0.076(7) 0.048(5) -0.003(5) 0.012(4) 0.007(5)
C25 0.030(4) 0.106(9) 0.043(5) -0.013(6) 0.011(3) 0.006(5)
C26 0.057(6) 0.192(17) 0.041(6) -0.035(7) 0.018(5) -0.049(8)
C27 0.067(7) 0.22(2) 0.067(8) -0.065(10) 0.041(6) -0.046(10)
C28 0.054(6) 0.157(15) 0.066(7) -0.019(8) 0.027(6) -0.008(8)
C29 0.061(7) 0.150(14) 0.076(8) -0.015(9) 0.035(6) -0.022(8)
C30 0.051(6) 0.102(10) 0.056(6) -0.006(6) 0.014(5) -0.016(6)
C31 0.041(5) 0.053(6) 0.063(6) -0.010(5) 0.003(4) 0.016(4)
C32 0.072(7) 0.117(12) 0.069(7) -0.018(7) 0.008(6) 0.044(8)
C33 0.100(10) 0.135(15) 0.086(10) -0.028(10) -0.006(8) 0.076(10)
C34 0.093(9) 0.076(9) 0.108(11) -0.009(9) -0.028(8) 0.045(8)
C35 0.075(8) 0.080(9) 0.081(8) 0.024(7) 0.008(6) 0.027(7)
C36 0.057(6) 0.069(7) 0.057(6) 0.005(5) 0.009(5) 0.018(5)
C37 0.027(3) 0.029(4) 0.036(4) -0.004(3) 0.009(3) -0.001(3)
C38 0.029(3) 0.030(4) 0.021(3) -0.003(3) 0.000(2) 0.001(3)
C39 0.038(4) 0.022(4) 0.043(4) -0.007(3) 0.011(3) 0.003(3)
C40 0.054(5) 0.034(4) 0.030(4) -0.008(3) 0.010(3) 0.004(4)
C41 0.068(6) 0.045(5) 0.035(4) -0.002(4) 0.017(4) -0.002(4)
C42 0.061(5) 0.039(5) 0.034(4) -0.002(3) 0.027(4) 0.000(4)
C43 0.039(4) 0.023(4) 0.036(4) 0.000(3) 0.013(3) 0.001(3)
C44 0.048(5) 0.034(5) 0.056(5) 0.004(4) 0.000(4) -0.012(4)
C45 0.063(6) 0.047(6) 0.053(5) 0.012(4) 0.004(4) -0.009(5)
C46 0.061(6) 0.039(5) 0.062(6) 0.026(4) 0.015(5) 0.009(4)
C47 0.046(4) 0.028(4) 0.067(6) 0.003(4) 0.020(4) -0.001(4)
C48 0.041(4) 0.030(4) 0.045(4) -0.003(3) 0.015(3) -0.006(3)
C49 0.036(4) 0.036(4) 0.032(4) 0.003(3) 0.010(3) -0.009(3)
C50 0.035(4) 0.032(4) 0.048(5) 0.002(3) 0.011(3) 0.002(3)
C51 0.039(4) 0.045(5) 0.051(5) -0.001(4) 0.010(4) 0.005(4)
C52 0.033(4) 0.074(7) 0.057(6) 0.004(5) 0.018(4) -0.009(4)
C53 0.047(5) 0.055(6) 0.038(4) -0.007(4) 0.004(4) -0.010(4)
C54 0.030(4) 0.047(5) 0.043(4) -0.011(4) 0.009(3) -0.008(3)
C55 0.027(3) 0.031(4) 0.046(4) 0.006(3) 0.008(3) 0.004(3)
C56 0.036(4) 0.030(4) 0.032(4) 0.001(3) 0.006(3) 0.006(3)
C57 0.039(4) 0.037(5) 0.048(5) -0.007(4) 0.008(4) 0.003(4)
C58 0.058(5) 0.034(5) 0.057(6) 0.005(4) 0.007(4) 0.022(4)
C59 0.029(4) 0.054(6) 0.077(7) 0.014(5) -0.003(4) 0.016(4)
C60 0.030(4) 0.036(5) 0.066(6) 0.003(4) 0.002(4) 0.000(3)
C61 0.025(3) 0.035(4) 0.038(4) 0.003(3) 0.002(3) -0.001(3)
C62 0.030(4) 0.034(4) 0.045(4) 0.007(3) 0.001(3) -0.005(3)
C63 0.047(4) 0.032(4) 0.053(5) -0.008(4) 0.005(4) -0.007(4)
C64 0.042(4) 0.054(6) 0.045(5) -0.004(4) -0.003(4) -0.001(4)
C65 0.044(4) 0.071(7) 0.039(5) 0.008(4) -0.001(4) -0.001(4)
C66 0.040(4) 0.039(5) 0.049(5) 0.008(4) 0.002(3) -0.005(4)
C67 0.025(3) 0.053(5) 0.037(4) 0.007(3) 0.005(3) -0.008(3)
C68 0.049(5) 0.053(6) 0.055(5) 0.010(4) 0.021(4) -0.002(4)
C69 0.045(5) 0.059(7) 0.076(7) 0.019(5) 0.024(5) -0.006(4)
C70 0.036(5) 0.095(9) 0.057(6) 0.012(6) 0.022(4) -0.013(5)
C71 0.045(5) 0.082(8) 0.080(7) 0.012(7) 0.032(5) 0.001(6)
C72 0.043(4) 0.046(5) 0.062(6) -0.004(4) 0.018(4) 0.003(4)
C73 0.028(4) 0.056(6) 0.040(4) 0.025(4) 0.012(3) 0.011(4)
C74 0.034(4) 0.057(6) 0.034(4) 0.008(4) 0.011(3) 0.004(4)
C81 0.023(3) 0.041(4) 0.033(4) 0.007(3) 0.005(3) -0.005(3)
C82 0.022(3) 0.036(4) 0.019(3) 0.005(3) 0.004(2) 0.007(3)
C83 0.121(10) 0.054(7) 0.064(7) 0.007(5) 0.049(7) -0.007(7)
C84 0.097(9) 0.042(6) 0.070(7) 0.005(5) 0.016(6) -0.002(6)
C85 0.153(15) 0.047(7) 0.130(13) 0.027(8) 0.069(12) 0.012(8)
C86 0.23(2) 0.029(6) 0.132(13) 0.035(7) 0.109(14) 0.022(9)
C87 0.123(10) 0.037(6) 0.071(7) 0.012(5) 0.048(7) 0.013(6)
N2 0.038(3) 0.063(5) 0.036(4) -0.004(3) 0.008(3) -0.007(3)
C88 0.069(7) 0.091(9) 0.061(7) -0.021(6) 0.012(5) -0.008(7)
C89 0.094(10) 0.115(14) 0.096(11) -0.029(10) 0.003(8) -0.026(10)
C90 0.118(12) 0.101(13) 0.107(12) 0.010(10) 0.032(10) -0.020(11)
C91 0.116(11) 0.107(11) 0.053(7) -0.003(7) 0.037(7) 0.000(9)
C92 0.094(9) 0.085(9) 0.066(7) -0.007(7) 0.034(7) 0.011(7)
C93 0.050(5) 0.047(5) 0.043(5) -0.004(4) 0.012(4) -0.001(4)
C94 0.063(6) 0.046(6) 0.072(6) -0.008(5) 0.035(5) -0.012(5)
C95 0.060(6) 0.077(8) 0.082(8) -0.041(7) 0.028(5) -0.016(6)
C96 0.052(5) 0.057(6) 0.046(5) -0.017(4) 0.022(4) -0.012(4)
C97 0.038(4) 0.051(5) 0.032(4) -0.009(4) 0.014(3) 0.002(4)
C98 0.037(4) 0.038(5) 0.044(4) 0.007(4) -0.006(3) -0.012(3)
C99 0.068(6) 0.042(6) 0.064(6) 0.019(5) -0.005(5) -0.002(5)
C100 0.060(6) 0.017(4) 0.095(8) 0.013(4) 0.019(5) 0.004(4)
C101 0.053(5) 0.033(5) 0.081(7) -0.004(4) 0.026(5) -0.003(4)
C102 0.037(4) 0.030(4) 0.040(4) -0.004(3) 0.006(3) 0.002(3)
C77 0.045(4) 0.044(5) 0.030(4) 0.013(3) 0.020(3) 0.021(4)
C78 0.042(4) 0.073(7) 0.034(4) 0.006(4) 0.000(3) -0.035(5)

loop_
_atom_type_symbol
_atom_type_description
_atom_type_scat_dispersion_real
_atom_type_scat_dispersion_imag
_atom_type_scat_source
C C 0.0033 0.0016 'International Tables Vol C Tables 4.2.6.8 and 6.1.1.4'
H H 0.0000 0.0000 'International Tables Vol C Tables 4.2.6.8 and 6.1.1.4'
O O 0.0106 0.0060 'International Tables Vol C Tables 4.2.6.8 and 6.1.1.4'
F F 0.0171 0.0103 'International Tables Vol C Tables 4.2.6.8 and 6.1.1.4'
P P 0.1023 0.0942 'International Tables Vol C Tables 4.2.6.8 and 6.1.1.4'
Cl Cl 0.1484 0.1585 'International Tables Vol C Tables 4.2.6.8 and 6.1.1.4'
Rh Rh -1.1178 0.9187 'International Tables Vol C Tables 4.2.6.8 and 6.1.1.4'
N N 0.0061 0.0033 'International Tables Vol C Tables 4.2.6.8 and 6.1.1.4'

loop_
_geom_angle_atom_site_label_1
_geom_angle_atom_site_label_2
_geom_angle_atom_site_label_3
_geom_angle
_geom_angle_site_symmetry_1
_geom_angle_site_symmetry_3
_geom_angle_publ_flag
C20 Rh1 O5 91.1(2) . . ?
C20 Rh1 O1 175.1(2) . . ?
O5 Rh1 O1 83.9(2) . . ?
C20 Rh1 P1 88.4(2) . . ?
O5 Rh1 P1 172.51(18) . . ?
O1 Rh1 P1 96.50(15) . . ?
C20 Rh1 N1 94.9(3) . . ?
O5 Rh1 N1 85.7(2) . . ?
O1 Rh1 N1 84.2(2) . . ?
P1 Rh1 N1 101.76(19) . . ?
C20 Rh1 Rh2 96.6(3) . . ?
O5 Rh1 Rh2 86.08(16) . . ?
O1 Rh1 Rh2 83.63(15) . . ?
P1 Rh1 Rh2 86.54(6) . . ?
N1 Rh1 Rh2 166.00(19) . . ?
C2 Rh2 O2 91.0(2) . . ?
C2 Rh2 O6 176.3(3) . . ?
O2 Rh2 O6 85.4(2) . . ?
C2 Rh2 P2 89.2(2) . . ?
O2 Rh2 P2 172.80(18) . . ?
O6 Rh2 P2 94.49(18) . . ?
C2 Rh2 N2 94.9(3) . . ?
O2 Rh2 N2 85.2(2) . . ?
O6 Rh2 N2 83.7(2) . . ?
P2 Rh2 N2 102.00(16) . . ?
C2 Rh2 Rh1 97.2(2) . . ?
O2 Rh2 Rh1 85.89(17) . . ?
O6 Rh2 Rh1 83.65(17) . . ?
P2 Rh2 Rh1 86.94(7) . . ?
N2 Rh2 Rh1 165.01(16) . . ?
C56 Rh3 O7 177.2(3) . . ?
C56 Rh3 O3 91.9(3) . . ?
O7 Rh3 O3 85.33(19) . . ?
C56 Rh3 P3 89.8(2) . . ?
O7 Rh3 P3 93.05(14) . . ?
O3 Rh3 P3 172.85(16) . . ?
C56 Rh3 N3 99.9(3) . . ?
O7 Rh3 N3 79.4(2) . . ?
O3 Rh3 N3 85.0(2) . . ?
P3 Rh3 N3 101.57(17) . . ?
C56 Rh3 Rh4 96.0(2) . . ?
O7 Rh3 Rh4 84.23(14) . . ?
O3 Rh3 Rh4 86.05(16) . . ?
P3 Rh3 Rh4 86.86(5) . . ?
N3 Rh3 Rh4 161.95(18) . . ?
C38 Rh4 O4 177.7(2) . . ?
C38 Rh4 O8 91.6(2) . . ?
O4 Rh4 O8 86.60(18) . . ?
C38 Rh4 P4 88.83(19) . . ?
O4 Rh4 P4 93.15(14) . . ?
O8 Rh4 P4 172.81(15) . . ?
C38 Rh4 N4 98.5(3) . . ?
O4 Rh4 N4 79.9(2) . . ?
O8 Rh4 N4 84.3(2) . . ?
P4 Rh4 N4 102.71(17) . . ?
C38 Rh4 Rh3 97.2(2) . . ?
O4 Rh4 Rh3 84.10(15) . . ?
O8 Rh4 Rh3 85.24(14) . . ?
P4 Rh4 Rh3 87.59(5) . . ?
N4 Rh4 Rh3 161.38(18) . . ?
C1 P1 C7 103.6(3) . . ?
C1 P1 C13 102.7(4) . . ?
C7 P1 C13 100.9(4) . . ?
C1 P1 Rh1 113.5(2) . . ?
C7 P1 Rh1 119.5(2) . . ?
C13 P1 Rh1 114.5(3) . . ?
C19 P2 C25 103.4(4) . . ?
C19 P2 C31 103.3(4) . . ?
C25 P2 C31 103.0(5) . . ?
C19 P2 Rh2 113.1(3) . . ?
C25 P2 Rh2 112.6(3) . . ?
C31 P2 Rh2 119.7(3) . . ?
C37 P3 C43 102.6(3) . . ?
C37 P3 C49 103.1(3) . . ?
C43 P3 C49 105.2(3) . . ?
C37 P3 Rh3 113.5(2) . . ?
C43 P3 Rh3 118.7(2) . . ?
C49 P3 Rh3 112.1(2) . . ?
C55 P4 C67 103.3(4) . . ?
C55 P4 C61 102.6(4) . . ?
C67 P4 C61 105.2(4) . . ?
C55 P4 Rh4 113.3(3) . . ?
C67 P4 Rh4 113.5(2) . . ?
C61 P4 Rh4 117.5(2) . . ?
C73 O1 Rh1 117.9(5) . . ?
C73 O2 Rh2 116.9(5) . . ?
C77 O3 Rh3 117.4(5) . . ?
C77 O4 Rh4 119.8(5) . . ?
C78 O5 Rh1 116.6(5) . . ?
C78 O6 Rh2 118.7(5) . . ?
C82 O7 Rh3 118.7(4) . . ?
C82 O8 Rh4 116.6(4) . . ?
C87 N1 C83 112.4(9) . . ?
C87 N1 Rh1 120.0(7) . . ?
C83 N1 Rh1 127.1(6) . . ?
C97 N3 C93 116.1(7) . . ?
C97 N3 Rh3 115.4(6) . . ?
C93 N3 Rh3 128.2(6) . . ?
C98 N4 C102 116.1(7) . . ?
C98 N4 Rh4 114.1(5) . . ?
C102 N4 Rh4 129.4(5) . . ?
C2 C1 C6 121.1(7) . . ?
C2 C1 P1 116.4(5) . . ?
C6 C1 P1 122.3(6) . . ?
C3 C2 C1 116.3(7) . . ?
C3 C2 Rh2 121.2(6) . . ?
C1 C2 Rh2 122.6(6) . . ?
C2 C3 C4 122.8(8) . . ?
C5 C4 C3 118.5(8) . . ?
C6 C5 C4 119.6(8) . . ?
C5 C6 C1 121.0(8) . . ?
C12 C7 C8 118.9(8) . . ?
C12 C7 P1 123.6(7) . . ?
C8 C7 P1 117.5(6) . . ?
C9 C8 C7 120.1(8) . . ?
C10 C9 C8 119.5(9) . . ?
C9 C10 C11 123.0(10) . . ?
C10 C11 C12 117.8(10) . . ?
C7 C12 C11 120.7(10) . . ?
C14 C13 C18 118.6(7) . . ?
C14 C13 P1 121.8(7) . . ?
C18 C13 P1 119.5(6) . . ?
C13 C14 C15 119.3(9) . . ?
C16 C15 C14 122.7(9) . . ?
C15 C16 C17 118.7(8) . . ?
C16 C17 C18 120.6(9) . . ?
C13 C18 C17 120.1(8) . . ?
C20 C19 C24 121.1(8) . . ?
C20 C19 P2 116.7(6) . . ?
C24 C19 P2 121.8(7) . . ?
C19 C20 C21 116.6(7) . . ?
C19 C20 Rh1 122.7(6) . . ?
C21 C20 Rh1 120.7(7) . . ?
C22 C21 C20 120.8(9) . . ?
C23 C22 C21 120.8(9) . . ?
C24 C23 C22 119.7(8) . . ?
C23 C24 C19 120.9(9) . . ?
C26 C25 C30 118.3(9) . . ?
C26 C25 P2 120.6(9) . . ?
C30 C25 P2 121.1(7) . . ?
C25 C26 C27 121.0(12) . . ?
C28 C27 C26 120.4(11) . . ?
C29 C28 C27 118.3(11) . . ?
C28 C29 C30 122.1(13) . . ?
C25 C30 C29 119.7(11) . . ?
C36 C31 C32 119.5(11) . . ?
C36 C31 P2 119.0(7) . . ?
C32 C31 P2 121.5(9) . . ?
C33 C32 C31 120.2(13) . . ?
C34 C33 C32 118.6(13) . . ?
C33 C34 C35 123.0(14) . . ?
C34 C35 C36 117.2(13) . . ?
C31 C36 C35 121.5(11) . . ?
C42 C37 C38 121.0(7) . . ?
C42 C37 P3 121.3(6) . . ?
C38 C37 P3 117.5(5) . . ?
C37 C38 C39 116.5(6) . . ?
C37 C38 Rh4 121.6(5) . . ?
C39 C38 Rh4 121.9(5) . . ?
C40 C39 C38 121.8(7) . . ?
C39 C40 C41 121.4(7) . . ?
C42 C41 C40 118.0(7) . . ?
C41 C42 C37 121.3(8) . . ?
C44 C43 C48 117.5(7) . . ?
C44 C43 P3 118.3(6) . . ?
C48 C43 P3 124.2(6) . . ?
C43 C44 C45 122.2(8) . . ?
C46 C45 C44 117.8(9) . . ?
C47 C46 C45 122.2(8) . . ?
C46 C47 C48 118.7(8) . . ?
C43 C48 C47 121.6(8) . . ?
C50 C49 C54 117.7(7) . . ?
C50 C49 P3 121.9(6) . . ?
C54 C49 P3 120.3(6) . . ?
C51 C50 C49 122.2(8) . . ?
C52 C51 C50 119.0(8) . . ?
C51 C52 C53 121.9(8) . . ?
C54 C53 C52 118.8(8) . . ?
C53 C54 C49 120.3(8) . . ?
C56 C55 C60 122.0(7) . . ?
C56 C55 P4 116.9(5) . . ?
C60 C55 P4 120.9(6) . . ?
C55 C56 C57 115.4(7) . . ?
C55 C56 Rh3 123.2(5) . . ?
C57 C56 Rh3 121.3(6) . . ?
C58 C57 C56 122.5(8) . . ?
C59 C58 C57 120.4(8) . . ?
C58 C59 C60 119.2(8) . . ?
C59 C60 C55 120.3(8) . . ?
C62 C61 C66 117.2(7) . . ?
C62 C61 P4 124.3(6) . . ?
C66 C61 P4 118.2(6) . . ?
C63 C62 C61 122.1(8) . . ?
C64 C63 C62 120.1(8) . . ?
C63 C64 C65 119.0(9) . . ?
C66 C65 C64 121.1(9) . . ?
C65 C66 C61 120.3(8) . . ?
C68 C67 C72 117.7(8) . . ?
C68 C67 P4 120.5(6) . . ?
C72 C67 P4 121.7(7) . . ?
C69 C68 C67 121.9(9) . . ?
C70 C69 C68 120.0(10) . . ?
C69 C70 C71 119.9(8) . . ?
C72 C71 C70 121.0(10) . . ?
C71 C72 C67 119.4(9) . . ?
O2 C73 O1 129.6(7) . . ?
O2 C73 C74 115.6(8) . . ?
O1 C73 C74 114.8(7) . . ?
F1 C74 F2 107.4(6) . . ?
F1 C74 C75 116.0(8) . . ?
F2 C74 C75 106.0(7) . . ?
F1 C74 C73 109.6(7) . . ?
F2 C74 C73 110.9(7) . . ?
C75 C74 C73 106.8(6) . . ?
F1 C74 C75B 94.3(14) . . ?
F2 C74 C75B 116.0(13) . . ?
C73 C74 C75B 116.8(12) . . ?
F11 C81 F12 106.3(5) . . ?
F11 C81 C82 110.9(6) . . ?
F12 C81 C82 110.6(6) . . ?
F11 C81 C80 97.2(9) . . ?
F12 C81 C80 115.0(8) . . ?
C82 C81 C80 115.6(7) . . ?
F11 C81 C80B 122.4(9) . . ?
F12 C81 C80B 100.1(8) . . ?
C82 C81 C80B 105.9(7) . . ?
O7 C82 O8 130.7(6) . . ?
O7 C82 C81 115.2(6) . . ?
O8 C82 C81 114.2(6) . . ?
N1 C83 C84 127.0(10) . . ?
C85 C84 C83 117.3(12) . . ?
C84 C85 C86 119.7(13) . . ?
C85 C86 C87 118.3(12) . . ?
N1 C87 C86 124.9(12) . . ?
C88 N2 C92 120.0 . . ?
C88 N2 Rh2 116.5(4) . . ?
C92 N2 Rh2 123.5(4) . . ?
C89 C88 N2 120.0 . . ?
C90 C89 C88 120.0 . . ?
C89 C90 C91 120.0 . . ?
C92 C91 C90 120.0 . . ?
C91 C92 N2 120.0 . . ?
N3 C93 C94 124.8(9) . . ?
C93 C94 C95 117.3(10) . . ?
C96 C95 C94 119.8(10) . . ?
C95 C96 C97 119.2(9) . . ?
N3 C97 C96 122.7(9) . . ?
N4 C98 C99 121.7(8) . . ?
C100 C99 C98 120.4(9) . . ?
C99 C100 C101 118.5(8) . . ?
C102 C101 C100 118.5(9) . . ?
C101 C102 N4 124.8(8) . . ?
F4 C75 F3 94.9(10) . . ?
F4 C75 C74 115.9(9) . . ?
F3 C75 C74 106.0(9) . . ?
F4 C75 C76 110.1(10) . . ?
F3 C75 C76 110.4(9) . . ?
C74 C75 C76 117.0(8) . . ?
F5 C76 F6 98.0(10) . . ?
F5 C76 C75 114.4(10) . . ?
F6 C76 C75 111.7(9) . . ?
F5 C76 C77 115.0(8) . . ?
F6 C76 C77 109.9(8) . . ?
C75 C76 C77 107.6(8) . . ?
F3B C75B C76B 126(3) . . ?
F3B C75B C74 111(2) . . ?
C76B C75B C74 118(3) . . ?
F3B C75B F4B 95(2) . . ?
C76B C75B F4B 85(3) . . ?
C74 C75B F4B 114.2(19) . . ?
F5B C76B C75B 123(3) . . ?
F5B C76B C77 111(2) . . ?
C75B C76B C77 120(2) . . ?
F5B C76B F6B 95(2) . . ?
C75B C76B F6B 86(2) . . ?
C77 C76B F6B 115(2) . . ?
O3 C77 O4 129.0(7) . . ?
O3 C77 C76B 107.1(13) . . ?
O4 C77 C76B 121.6(13) . . ?
O3 C77 C76 120.3(7) . . ?
O4 C77 C76 110.5(7) . . ?
O5 C78 O6 130.0(8) . . ?
O5 C78 C79B 122.7(9) . . ?
O6 C78 C79B 105.5(10) . . ?
O5 C78 C79 107.0(9) . . ?
O6 C78 C79 121.6(9) . . ?
F8 C79 F7 96.8(13) . . ?
F8 C79 C80 107.2(14) . . ?
F7 C79 C80 116.5(12) . . ?
F8 C79 C78 117.1(12) . . ?
F7 C79 C78 105.2(11) . . ?
C80 C79 C78 113.3(13) . . ?
F9 C80 F10 95.5(14) . . ?
F9 C80 C79 116.1(13) . . ?
F10 C80 C79 109.3(13) . . ?
F9 C80 C81 110.1(11) . . ?
F10 C80 C81 111.2(12) . . ?
C79 C80 C81 113.2(14) . . ?
F7B C79B F8B 96.8(11) . . ?
F7B C79B C80B 107.7(14) . . ?
F8B C79B C80B 112.7(13) . . ?
F7B C79B C78 109.7(11) . . ?
F8B C79B C78 122.2(14) . . ?
C80B C79B C78 106.7(11) . . ?
F10B C80B F9B 95.3(13) . . ?
F10B C80B C79B 110.0(14) . . ?
F9B C80B C79B 109.5(13) . . ?
F10B C80B C81 115.8(13) . . ?
F9B C80B C81 103.4(10) . . ?
C79B C80B C81 119.5(11) . . ?
Cl2 C1S Cl1 110.0(6) . . ?
Cl4 C2S Cl3 116.6(9) . . ?
Cl6 C3S Cl5 113.9(10) . . ?
Cl7 C4S Cl8 157(5) . . ?

loop_
_geom_bond_atom_site_label_1
_geom_bond_atom_site_label_2
_geom_bond_distance
_geom_bond_site_symmetry_2
_geom_bond_publ_flag
Rh1 C20 2.017(7) . ?
Rh1 O5 2.175(5) . ?
Rh1 O1 2.207(5) . ?
Rh1 P1 2.2209(19) . ?
Rh1 N1 2.257(7) . ?
Rh1 Rh2 2.5803(11) . ?
Rh2 C2 2.004(7) . ?
Rh2 O2 2.157(5) . ?
Rh2 O6 2.199(6) . ?
Rh2 P2 2.220(2) . ?
Rh2 N2 2.297(5) . ?
Rh3 C56 2.014(7) . ?
Rh3 O7 2.185(5) . ?
Rh3 O3 2.186(5) . ?
Rh3 P3 2.2112(19) . ?
Rh3 N3 2.289(7) . ?
Rh3 Rh4 2.5816(9) . ?
Rh4 C38 2.013(6) . ?
Rh4 O4 2.174(5) . ?
Rh4 O8 2.187(4) . ?
Rh4 P4 2.2087(18) . ?
Rh4 N4 2.272(7) . ?
P1 C1 1.810(8) . ?
P1 C7 1.839(8) . ?
P1 C13 1.855(8) . ?
P2 C19 1.806(9) . ?
P2 C25 1.847(9) . ?
P2 C31 1.871(11) . ?
P3 C37 1.808(8) . ?
P3 C43 1.832(8) . ?
P3 C49 1.841(8) . ?
P4 C55 1.804(8) . ?
P4 C67 1.833(7) . ?
P4 C61 1.841(8) . ?
F1 C74 1.324(10) . ?
F2 C74 1.352(10) . ?
F11 C81 1.338(9) . ?
F12 C81 1.362(9) . ?
O1 C73 1.256(11) . ?
O2 C73 1.252(10) . ?
O3 C77 1.244(10) . ?
O4 C77 1.263(9) . ?
O5 C78 1.242(11) . ?
O6 C78 1.255(11) . ?
O7 C82 1.233(9) . ?
O8 C82 1.242(9) . ?
N1 C87 1.339(12) . ?
N1 C83 1.351(13) . ?
N3 C97 1.351(10) . ?
N3 C93 1.354(12) . ?
N4 C98 1.337(10) . ?
N4 C102 1.374(10) . ?
C1 C2 1.397(10) . ?
C1 C6 1.413(10) . ?
C2 C3 1.394(12) . ?
C3 C4 1.409(12) . ?
C4 C5 1.401(13) . ?
C5 C6 1.357(12) . ?
C7 C12 1.373(12) . ?
C7 C8 1.419(11) . ?
C8 C9 1.381(12) . ?
C9 C10 1.347(15) . ?
C10 C11 1.381(16) . ?
C11 C12 1.409(14) . ?
C13 C14 1.391(12) . ?
C13 C18 1.396(11) . ?
C14 C15 1.396(14) . ?
C15 C16 1.358(15) . ?
C16 C17 1.371(13) . ?
C17 C18 1.413(12) . ?
C19 C20 1.392(13) . ?
C19 C24 1.420(12) . ?
C20 C21 1.428(12) . ?
C21 C22 1.397(12) . ?
C22 C23 1.381(15) . ?
C23 C24 1.352(15) . ?
C25 C26 1.361(14) . ?
C25 C30 1.375(15) . ?
C26 C27 1.390(15) . ?
C27 C28 1.368(18) . ?
C28 C29 1.343(18) . ?
C29 C30 1.389(14) . ?
C31 C36 1.341(14) . ?
C31 C32 1.394(14) . ?
C32 C33 1.39(2) . ?
C33 C34 1.34(2) . ?
C34 C35 1.378(19) . ?
C35 C36 1.398(16) . ?
C37 C42 1.398(10) . ?
C37 C38 1.408(10) . ?
C38 C39 1.412(10) . ?
C39 C40 1.364(11) . ?
C40 C41 1.401(12) . ?
C41 C42 1.375(12) . ?
C43 C44 1.384(11) . ?
C43 C48 1.390(10) . ?
C44 C45 1.408(13) . ?
C45 C46 1.379(13) . ?
C46 C47 1.364(13) . ?
C47 C48 1.407(12) . ?
C49 C50 1.387(11) . ?
C49 C54 1.420(11) . ?
C50 C51 1.382(11) . ?
C51 C52 1.356(14) . ?
C52 C53 1.401(14) . ?
C53 C54 1.385(11) . ?
C55 C56 1.399(11) . ?
C55 C60 1.411(11) . ?
C56 C57 1.420(11) . ?
C57 C58 1.388(12) . ?
C58 C59 1.377(14) . ?
C59 C60 1.388(13) . ?
C61 C62 1.391(11) . ?
C61 C66 1.420(11) . ?
C62 C63 1.377(12) . ?
C63 C64 1.373(13) . ?
C64 C65 1.405(14) . ?
C65 C66 1.362(13) . ?
C67 C68 1.397(13) . ?
C67 C72 1.404(12) . ?
C68 C69 1.384(12) . ?
C69 C70 1.342(15) . ?
C70 C71 1.401(17) . ?
C71 C72 1.383(12) . ?
C73 C74 1.559(11) . ?
C74 C75 1.547(12) . ?
C74 C75B 1.56(3) . ?
C81 C82 1.564(9) . ?
C81 C80 1.568(17) . ?
C81 C80B 1.609(16) . ?
C83 C84 1.360(16) . ?
C84 C85 1.344(17) . ?
C85 C86 1.37(2) . ?
C86 C87 1.375(15) . ?
N2 C88 1.3900 . ?
N2 C92 1.3900 . ?
C88 C89 1.3900 . ?
C89 C90 1.3900 . ?
C90 C91 1.3900 . ?
C91 C92 1.3900 . ?
C93 C94 1.374(13) . ?
C94 C95 1.383(16) . ?
C95 C96 1.370(16) . ?
C96 C97 1.386(12) . ?
C98 C99 1.427(13) . ?
C99 C100 1.343(14) . ?
C100 C101 1.402(15) . ?
C101 C102 1.354(12) . ?
C75 F4 1.288(15) . ?
C75 F3 1.319(15) . ?
C75 C76 1.562(13) . ?
C76 F5 1.276(14) . ?
C76 F6 1.281(13) . ?
C76 C77 1.584(12) . ?
C75B F3B 1.29(3) . ?
C75B C76B 1.39(4) . ?
C75B F4B 1.66(4) . ?
C76B F5B 1.32(3) . ?
C76B C77 1.57(3) . ?
C76B F6B 1.63(4) . ?
C78 C79B 1.583(16) . ?
C78 C79 1.643(18) . ?
C79 F8 1.364(19) . ?
C79 F7 1.382(18) . ?
C79 C80 1.47(2) . ?
C80 F9 1.276(18) . ?
C80 F10 1.37(2) . ?
C79B F7B 1.301(18) . ?
C79B F8B 1.317(19) . ?
C79B C80B 1.53(2) . ?
C80B F10B 1.30(2) . ?
C80B F9B 1.375(18) . ?
C1S Cl2 1.720(11) . ?
C1S Cl1 1.792(11) . ?
C2S Cl4 1.724(14) . ?
C2S Cl3 1.730(15) . ?
C3S Cl6 1.697(18) . ?
C3S Cl5 1.747(17) . ?
C5S O5S 1.20(2) . ?
C6S O6S 1.297(19) . ?
Cl7 C4S 1.535(19) . ?
Cl8 C4S 1.549(19) . ?

loop_
_geom_torsion_atom_site_label_1
_geom_torsion_atom_site_label_2
_geom_torsion_atom_site_label_3
_geom_torsion_atom_site_label_4
_geom_torsion
_geom_torsion_site_symmetry_1
_geom_torsion_site_symmetry_2
_geom_torsion_site_symmetry_3
_geom_torsion_site_symmetry_4
_geom_torsion_publ_flag
P1 Rh1 Rh2 P2 99.00(8) . . . . ?
C20 Rh1 Rh2 C2 -77.8(3) . . . . ?
P1 Rh1 Rh2 C2 10.2(2) . . . . ?
C20 Rh1 Rh2 P2 11.0(2) . . . . ?
O1 Rh1 Rh2 O2 16.6(2) . . . . ?
O5 Rh1 Rh2 O6 15.1(2) . . . . ?
P3 Rh3 Rh4 P4 100.66(7) . . . . ?
C56 Rh3 Rh4 C38 -77.3(3) . . . . ?
P3 Rh3 Rh4 C38 12.14(19) . . . . ?
C56 Rh3 Rh4 P4 11.2(2) . . . . ?
O3 Rh3 Rh4 O4 13.2(2) . . . . ?
O7 Rh3 Rh4 O8 14.54(17) . . . . ?
